data_2207678
loop_
_publ_author_name
'Liliana Dobrza\'nska'

_publ_section_title
;
 2,2'-Dimethyl-3,3'-(<i>p</i>-phenylenedimethylene)diimidazol-1-ium
 dibromide
;
_journal_coeditor_code TK6286
_journal_issue 12
_journal_name_full 'Acta Crystallographica Section E'
_journal_page_first o4113
_journal_page_last o4115
_journal_paper_doi 10.1107/S1600536805036573
_journal_volume 61
_journal_year 2005
_chemical_formula_iupac 'C16 H20 N4 2+, 2Br -'
_chemical_formula_moiety 'C16 H20 N4 2+, 2Br -'
_chemical_formula_sum 'C16 H20 Br2 N4'
_chemical_formula_weight 428.18
_chemical_name_common
;
1,4-bis(2-methylimidazol-3-ium-1-ylmethyl)benzene dibromide
;
_chemical_name_systematic
;
2,2'-Dimethyl-3,3'-(p-phenylenedimethylene)diimidazol-1-ium dibromide
;
_space_group_IT_number 14
_symmetry_cell_setting monoclinic
_symmetry_space_group_name_Hall '-P 2ybc'
_symmetry_space_group_name_H-M 'P 1 21/c 1'
_atom_sites_solution_hydrogens geom
_atom_sites_solution_primary direct
_atom_sites_solution_secondary difmap
_audit_creation_method SHELXL-97
_cell_angle_alpha 90
_cell_angle_beta 109.115(2)
_cell_angle_gamma 90
_cell_formula_units_Z 2
_cell_length_a 7.7378(8)
_cell_length_b 16.0080(16)
_cell_length_c 7.2599(7)
_cell_measurement_reflns_used 3298
_cell_measurement_temperature 100(2)
_cell_measurement_theta_max 28.3
_cell_measurement_theta_min 2.8
_cell_volume 849.68(15)
_computing_cell_refinement 'SAINT (Bruker, 2002)'
_computing_data_collection 'SMART (Bruker, 2001)'
_computing_data_reduction SAINT
_computing_molecular_graphics
;
X-SEED (Atwood & Barbour, 2003; Barbour, 2001)
;
_computing_publication_material
;
X-SEED
;
_computing_structure_refinement 'SHELXL97 (Sheldrick, 1997)'
_computing_structure_solution 'SHELXS97 (Sheldrick, 1997)'
_diffrn_ambient_temperature 100(2)
_diffrn_measured_fraction_theta_full 0.995
_diffrn_measured_fraction_theta_max 0.930
_diffrn_measurement_device_type 'Bruker APEX CCD area-detector'
_diffrn_measurement_method \w
_diffrn_radiation_monochromator graphite
_diffrn_radiation_source 'fine-focus sealed tube'
_diffrn_radiation_type MoK\a
_diffrn_radiation_wavelength 0.71073
_diffrn_reflns_av_R_equivalents 0.016
_diffrn_reflns_av_sigmaI/netI 0.020
_diffrn_reflns_limit_h_max 8
_diffrn_reflns_limit_h_min -9
_diffrn_reflns_limit_k_max 20
_diffrn_reflns_limit_k_min -20
_diffrn_reflns_limit_l_max 7
_diffrn_reflns_limit_l_min -9
_diffrn_reflns_number 5257
_diffrn_reflns_theta_full 27.0
_diffrn_reflns_theta_max 28.3
_diffrn_reflns_theta_min 2.5
_diffrn_standards_number 0
_exptl_absorpt_coefficient_mu 4.772
_exptl_absorpt_correction_T_max 0.870
_exptl_absorpt_correction_T_min 0.218
_exptl_absorpt_correction_type multi-scan
_exptl_absorpt_process_details '(SADABS; Sheldrick, 1997)'
_exptl_crystal_colour colourless
_exptl_crystal_density_diffrn 1.674
_exptl_crystal_density_method 'not measured'
_exptl_crystal_description plate
_exptl_crystal_F_000 428
_exptl_crystal_size_max 0.46
_exptl_crystal_size_mid 0.21
_exptl_crystal_size_min 0.03
_refine_diff_density_max 0.65
_refine_diff_density_min -0.25
_refine_ls_extinction_method none
_refine_ls_goodness_of_fit_ref 1.07
_refine_ls_hydrogen_treatment constr
_refine_ls_matrix_type full
_refine_ls_number_parameters 101
_refine_ls_number_reflns 1966
_refine_ls_number_restraints 0
_refine_ls_restrained_S_all 1.07
_refine_ls_R_factor_all 0.027
_refine_ls_R_factor_gt 0.025
_refine_ls_shift/su_max 0.001
_refine_ls_shift/su_mean 0.000
_refine_ls_structure_factor_coef Fsqd
_refine_ls_weighting_details 'calc w=1/[\s^2^(Fo^2^)+(0.0381P)^2^+0.3603P] where P=(Fo^2^+2Fc^2^)/3'
_refine_ls_weighting_scheme calc
_refine_ls_wR_factor_gt 0.063
_refine_ls_wR_factor_ref 0.064
_reflns_number_gt 1803
_reflns_number_total 1966
_reflns_threshold_expression I>2\s(I)
_cod_data_source_file tk6286.cif
_cod_data_source_block I
_cod_original_sg_symbol_H-M 'P 21/c'
_cod_database_code 2207678
_cod_database_fobs_code 2207678

loop_
_symmetry_equiv_pos_as_xyz
'x, y, z'
'-x, y+1/2, -z+1/2'
'-x, -y, -z'
'x, -y-1/2, z-1/2'

loop_
_atom_site_label
_atom_site_fract_x
_atom_site_fract_y
_atom_site_fract_z
_atom_site_U_iso_or_equiv
_atom_site_adp_type
_atom_site_calc_flag
_atom_site_refinement_flags
_atom_site_occupancy
_atom_site_type_symbol
Br1 0.37767(2) 0.608698(12) 0.69157(3) 0.02271(9) Uani d . 1 Br
N2 0.7468(2) 0.71370(10) 0.7555(2) 0.0195(3) Uani d . 1 N
H9 0.6613 0.6753 0.7367 0.023 Uiso calc R 1 H
C3 0.7200(3) 0.79567(11) 0.7650(3) 0.0176(4) Uani d . 1 C
N1 0.8820(2) 0.83287(9) 0.7952(2) 0.0154(3) Uani d . 1 N
C6 0.9617(2) 0.96284(10) 0.6566(3) 0.0159(3) Uani d . 1 C
C5 0.9198(3) 0.92305(11) 0.8256(3) 0.0177(3) Uani d . 1 C
H5A 1.0251 0.9313 0.9461 0.021 Uiso calc R 1 H
H5B 0.8123 0.9511 0.8434 0.021 Uiso calc R 1 H
C1 1.0132(3) 0.77285(11) 0.8038(3) 0.0191(4) Uani d . 1 C
H1 1.1391 0.7825 0.8233 0.023 Uiso calc R 1 H
C2 0.9279(3) 0.69783(11) 0.7792(3) 0.0203(4) Uani d . 1 C
H2 0.9822 0.6447 0.7784 0.024 Uiso calc R 1 H
C4 0.5418(3) 0.83652(13) 0.7423(3) 0.0241(4) Uani d . 1 C
H4C 0.4505 0.7938 0.7405 0.036 Uiso calc R 1 H
H4A 0.5017 0.8680 0.6197 0.036 Uiso calc R 1 H
H4B 0.5556 0.8747 0.8517 0.036 Uiso calc R 1 H
C8 0.8195(2) 0.98673(11) 0.4898(3) 0.0174(3) Uani d . 1 C
H8 0.6961 0.9781 0.4831 0.021 Uiso calc R 1 H
C7 1.1422(3) 0.97688(11) 0.6667(3) 0.0179(3) Uani d . 1 C
H7 1.2394 0.9616 0.7806 0.022 Uiso calc R 1 H

loop_
_atom_site_aniso_label
_atom_site_aniso_U_11
_atom_site_aniso_U_22
_atom_site_aniso_U_33
_atom_site_aniso_U_12
_atom_site_aniso_U_13
_atom_site_aniso_U_23
Br1 0.01783(12) 0.02523(12) 0.02178(12) -0.00653(7) 0.00199(8) 0.00303(7)
N2 0.0200(8) 0.0182(7) 0.0211(8) -0.0053(6) 0.0076(6) -0.0007(6)
C3 0.0204(9) 0.0199(8) 0.0127(8) -0.0025(7) 0.0055(7) 0.0004(6)
N1 0.0158(7) 0.0144(7) 0.0166(7) -0.0002(6) 0.0061(6) 0.0002(5)
C6 0.0186(9) 0.0104(7) 0.0181(8) -0.0004(6) 0.0055(7) -0.0018(6)
C5 0.0206(9) 0.0135(8) 0.0188(8) -0.0013(7) 0.0064(7) -0.0026(7)
C1 0.0188(9) 0.0172(8) 0.0228(9) 0.0020(7) 0.0091(7) 0.0004(7)
C2 0.0244(10) 0.0159(8) 0.0226(9) 0.0007(7) 0.0103(8) -0.0004(7)
C4 0.0174(9) 0.0280(10) 0.0269(10) 0.0020(8) 0.0074(8) 0.0036(8)
C8 0.0142(8) 0.0151(8) 0.0222(9) -0.0003(6) 0.0048(7) -0.0013(7)
C7 0.0162(8) 0.0160(8) 0.0190(8) 0.0015(7) 0.0022(7) -0.0006(7)

loop_
_atom_type_symbol
_atom_type_description
_atom_type_scat_dispersion_real
_atom_type_scat_dispersion_imag
_atom_type_scat_source
C C 0.0033 0.0016 'International Tables Vol C Tables 4.2.6.8 and 6.1.1.4'
H H 0.0000 0.0000 'International Tables Vol C Tables 4.2.6.8 and 6.1.1.4'
N N 0.0061 0.0033 'International Tables Vol C Tables 4.2.6.8 and 6.1.1.4'
Br Br -0.2901 2.4595 'International Tables Vol C Tables 4.2.6.8 and 6.1.1.4'

loop_
_geom_angle_atom_site_label_1
_geom_angle_atom_site_label_2
_geom_angle_atom_site_label_3
_geom_angle_site_symmetry_1
_geom_angle
C3 N2 C2 . 110.12(15)
C3 N2 H9 . 124.9
C2 N2 H9 . 124.9
N2 C3 N1 . 107.04(16)
N2 C3 C4 . 125.56(17)
N1 C3 C4 . 127.39(17)
C3 N1 C1 . 109.38(15)
C3 N1 C5 . 126.09(15)
C1 N1 C5 . 124.45(15)
C7 C6 C8 . 119.54(17)
C7 C6 C5 . 120.29(16)
C8 C6 C5 . 120.17(16)
N1 C5 C6 . 112.12(14)
N1 C5 H5A . 109.2
C6 C5 H5A . 109.2
N1 C5 H5B . 109.2
C6 C5 H5B . 109.2
H5A C5 H5B . 107.9
C2 C1 N1 . 106.91(17)
C2 C1 H1 . 126.5
N1 C1 H1 . 126.5
C1 C2 N2 . 106.55(16)
C1 C2 H2 . 126.7
N2 C2 H2 . 126.7
C3 C4 H4C . 109.5
C3 C4 H4A . 109.5
H4C C4 H4A . 109.5
C3 C4 H4B . 109.5
H4C C4 H4B . 109.5
H4A C4 H4B . 109.5
C7 C8 C6 3_776 120.28(17)
C7 C8 H8 3_776 119.9
C6 C8 H8 . 119.9
C8 C7 C6 3_776 120.17(17)
C8 C7 H7 3_776 119.9
C6 C7 H7 . 119.9

loop_
_geom_bond_atom_site_label_1
_geom_bond_atom_site_label_2
_geom_bond_site_symmetry_2
_geom_bond_distance
N2 C3 . 1.334(2)
N2 C2 . 1.378(2)
N2 H9 . 0.8800
C3 N1 . 1.339(2)
C3 C4 . 1.486(3)
N1 C1 . 1.384(2)
N1 C5 . 1.475(2)
C6 C7 . 1.393(3)
C6 C8 . 1.397(3)
C6 C5 . 1.509(2)
C5 H5A . 0.9900
C5 H5B . 0.9900
C1 C2 . 1.354(3)
C1 H1 . 0.9500
C2 H2 . 0.9500
C4 H4C . 0.9800
C4 H4A . 0.9800
C4 H4B . 0.9800
C8 C7 3_776 1.392(3)
C8 H8 . 0.9500
C7 C8 3_776 1.392(3)
C7 H7 . 0.9500

loop_
_geom_hbond_atom_site_label_D
_geom_hbond_atom_site_label_H
_geom_hbond_atom_site_label_A
_geom_hbond_site_symmetry_A
_geom_hbond_distance_DH
_geom_hbond_distance_HA
_geom_hbond_distance_DA
_geom_hbond_angle_DHA
N2 H9 Br1 1_555 0.88 2.37 3.214(2) 162
C5 H5A Br1 4_676 0.99 2.80 3.702(2) 152
C5 H5B Br1 2_656 0.99 2.89 3.736(2) 144

loop_
_geom_torsion_atom_site_label_1
_geom_torsion_atom_site_label_2
_geom_torsion_atom_site_label_3
_geom_torsion_atom_site_label_4
_geom_torsion_site_symmetry_4
_geom_torsion
C2 N2 C3 N1 . -0.2(2)
C2 N2 C3 C4 . 178.82(17)
N2 C3 N1 C1 . 0.3(2)
C4 C3 N1 C1 . -178.65(17)
N2 C3 N1 C5 . -176.64(15)
C4 C3 N1 C5 . 4.4(3)
C3 N1 C5 C6 . -111.25(19)
C1 N1 C5 C6 . 72.2(2)
C7 C6 C5 N1 . -98.81(19)
C8 C6 C5 N1 . 81.9(2)
C3 N1 C1 C2 . -0.3(2)
C5 N1 C1 C2 . 176.68(16)
N1 C1 C2 N2 . 0.2(2)
C3 N2 C2 C1 . 0.0(2)
C7 C6 C8 C7 3_776 1.0(3)
C5 C6 C8 C7 3_776 -179.73(16)
C8 C6 C7 C8 3_776 -1.0(3)
C5 C6 C7 C8 3_776 179.73(16)
